data_7718602
loop_
_publ_author_name
'Sugamata, Koh'
'Furukawa, Riko'
'Amanokura, Natsuki'
'Minoura, Mao'

_publ_section_title
;
 Phenothiazine-dioxide-based Cu-MOFs: preserving porosity through the
 incorporation of substituents into organic linkers.
;
_journal_issue 22
_journal_name_full 'Dalton transactions (Cambridge, England : 2003)'
_journal_page_first 8813
_journal_page_last 8818
_journal_paper_doi 10.1039/d5dt00721f
_journal_volume 54
_journal_year 2025
_chemical_formula_moiety 'C36 H20 N2 O16 S2 Zn2, 5[C3H7NO]'
_chemical_formula_sum 'C51 H55 N7 O21 S2 Zn2'
_chemical_formula_weight 1296.88
_space_group_crystal_system trigonal
_space_group_IT_number 166
_space_group_name_Hall '-R 3 2"'
_space_group_name_H-M_alt 'R -3 m :H'
_atom_sites_solution_hydrogens geom
_atom_sites_solution_primary iterative
_audit_creation_date 2025-04-19
_audit_creation_method
;
Olex2 1.3
(compiled 2020.11.12 svn.r5f609507 for OlexSys, GUI svn.r6408)
;
_audit_update_record
;
2025-04-19 deposited with the CCDC.	2025-04-29 downloaded from the CCDC.
;
_cell_angle_alpha 90
_cell_angle_beta 90
_cell_angle_gamma 120
_cell_formula_units_Z 9
_cell_length_a 29.123(2)
_cell_length_b 29.123(2)
_cell_length_c 30.375(2)
_cell_measurement_reflns_used 7438
_cell_measurement_temperature 233(2)
_cell_measurement_theta_max 29.8320
_cell_measurement_theta_min 2.0200
_cell_volume 22311(3)
_computing_data_collection 'CrysAlisPro 1.171.42.58a (Rigaku OD, 2022)'
_computing_data_reduction 'CrysAlisPro 1.171.42.58a (Rigaku OD, 2022)'
_computing_molecular_graphics 'Olex2 1.3 (Dolomanov et al., 2009)'
_computing_publication_material 'Olex2 1.3 (Dolomanov et al., 2009)'
_computing_structure_refinement 'SHELXL 2019/3 (Sheldrick, 2015)'
_computing_structure_solution 'olex2.solve 1.3 (Bourhis et al., 2015)'
_diffrn_ambient_temperature 233.15
_diffrn_measured_fraction_theta_full 0.990
_diffrn_measured_fraction_theta_max 0.990
_diffrn_measurement_device_type 'Bruker Photon II'
_diffrn_measurement_method '\w and \f scans'
_diffrn_radiation_type MoK\a
_diffrn_radiation_wavelength 0.71073
_diffrn_reflns_av_R_equivalents 0.0776
_diffrn_reflns_av_unetI/netI 0.0449
_diffrn_reflns_Laue_measured_fraction_full 0.990
_diffrn_reflns_Laue_measured_fraction_max 0.990
_diffrn_reflns_limit_h_max 32
_diffrn_reflns_limit_h_min -32
_diffrn_reflns_limit_k_max 32
_diffrn_reflns_limit_k_min -32
_diffrn_reflns_limit_l_max 33
_diffrn_reflns_limit_l_min -33
_diffrn_reflns_number 26726
_diffrn_reflns_point_group_measured_fraction_full 0.990
_diffrn_reflns_point_group_measured_fraction_max 0.990
_diffrn_reflns_theta_full 23.251
_diffrn_reflns_theta_max 23.251
_diffrn_reflns_theta_min 2.798
_exptl_absorpt_coefficient_mu 0.574
_exptl_absorpt_correction_T_max 1.00000
_exptl_absorpt_correction_T_min 0.25380
_exptl_absorpt_correction_type multi-scan
_exptl_absorpt_process_details
;
CrysAlisPro 1.171.42.49 (Rigaku Oxford Diffraction, 2022)
Empirical absorption correction using spherical harmonics,
implemented in SCALE3 ABSPACK scaling algorithm.
;
_exptl_crystal_colour colorless
_exptl_crystal_density_diffrn 0.869
_exptl_crystal_description block
_exptl_crystal_F_000 6030
_exptl_crystal_size_max 0.02
_exptl_crystal_size_mid 0.02
_exptl_crystal_size_min 0.02
_refine_diff_density_max 1.217
_refine_diff_density_min -1.467
_refine_diff_density_rms 0.080
_refine_ls_extinction_method none
_refine_ls_goodness_of_fit_ref 1.054
_refine_ls_hydrogen_treatment constr
_refine_ls_matrix_type full
_refine_ls_number_parameters 148
_refine_ls_number_reflns 3781
_refine_ls_number_restraints 78
_refine_ls_restrained_S_all 1.124
_refine_ls_R_factor_all 0.0926
_refine_ls_R_factor_gt 0.0797
_refine_ls_shift/su_max 0.000
_refine_ls_shift/su_mean 0.000
_refine_ls_structure_factor_coef Fsqd
_refine_ls_weighting_details 'w=1/[\s^2^(Fo^2^)+(0.1717P)^2^+30.1134P] where P=(Fo^2^+2Fc^2^)/3'
_refine_ls_weighting_scheme calc
_refine_ls_wR_factor_gt 0.2430
_refine_ls_wR_factor_ref 0.2580
_reflns_Friedel_coverage 0.000
_reflns_number_gt 2907
_reflns_number_total 3781
_reflns_threshold_expression 'I > 2\s(I)'
_cod_data_source_file d5dt00721f2.cif
_cod_data_source_block 231102_znmeopto2_autored_a
_cod_depositor_comments 'Adding full bibliography for 7718601--7718612.cif.'
_cod_original_cell_volume 22311(4)
_cod_original_sg_symbol_H-M 'R -3 m'
_cod_database_code 7718602
_shelx_shelxl_version_number 2019/3
_shelx_space_group_comment
;
The symmetry employed for this shelxl refinement is uniquely defined
by the following loop, which should always be used as a source of
symmetry information in preference to the above space-group names.
They are only intended as comments.
;
_shelx_estimated_absorpt_t_max 0.989
_shelx_estimated_absorpt_t_min 0.989
_olex2_refinement_description
;
1. Fixed Uiso
 At 1.2 times of:
  All C(H) groups
 At 1.5 times of:
  All C(H,H,H) groups
2. Uiso/Uaniso restraints and constraints
C10 \\sim O00J \\sim C00H \\sim C00G \\sim C00F \\sim N008 \\sim C00B \\sim
C009 \\sim C00I: within 1.7A with sigma of 0.001 and sigma for terminal atoms
of 0.001 within 1.7A
O6 \\sim S1 \\sim O7: within 1.7A with sigma of 0.01 and sigma for terminal
atoms of 0.01 within 1.7A
Uanis(O6) \\sim Ueq, Uanis(S1) \\sim Ueq, Uanis(O7) \\sim Ueq: with sigma of
0.01 and sigma for terminal atoms of 0.01
3. Others
 Fixed Sof: H10B(0.5) H10C(0.5)
4.a Me refined with riding coordinates:
 C10(H10A,H10B,H10C)
4.b Aromatic/amide H refined with riding coordinates:
 C00A(H00A), C00E(H00E), C00H(H00H), C00I(H00I)
;
_platon_squeeze_special_details
;
A solvent mask was calculated and 1762 electrons were 
found in a volume of 16147\%A^3^ in 1 void per unit cell. 
This is consistent with the presence of 
5[C3H7NO] per Formula Unit 
which account for 1800 electrons 
per unit cell.
;
_platon_squeeze_void_probe_radius 1.20
_olex2_submission_special_instructions 'No special instructions were received'

loop_
_space_group_symop_operation_xyz
'x, y, z'
'-y, x-y, z'
'-x+y, -x, z'
'x-y, -y, -z'
'-x, -x+y, -z'
'y, x, -z'
'x+2/3, y+1/3, z+1/3'
'-y+2/3, x-y+1/3, z+1/3'
'-x+y+2/3, -x+1/3, z+1/3'
'x-y+2/3, -y+1/3, -z+1/3'
'-x+2/3, -x+y+1/3, -z+1/3'
'y+2/3, x+1/3, -z+1/3'
'x+1/3, y+2/3, z+2/3'
'-y+1/3, x-y+2/3, z+2/3'
'-x+y+1/3, -x+2/3, z+2/3'
'x-y+1/3, -y+2/3, -z+2/3'
'-x+1/3, -x+y+2/3, -z+2/3'
'y+1/3, x+2/3, -z+2/3'
'-x, -y, -z'
'y, -x+y, -z'
'x-y, x, -z'
'-x+y, y, z'
'x, x-y, z'
'-y, -x, z'
'-x+2/3, -y+1/3, -z+1/3'
'y+2/3, -x+y+1/3, -z+1/3'
'x-y+2/3, x+1/3, -z+1/3'
'-x+y+2/3, y+1/3, z+1/3'
'x+2/3, x-y+1/3, z+1/3'
'-y+2/3, -x+1/3, z+1/3'
'-x+1/3, -y+2/3, -z+2/3'
'y+1/3, -x+y+2/3, -z+2/3'
'x-y+1/3, x+2/3, -z+2/3'
'-x+y+1/3, y+2/3, z+2/3'
'x+1/3, x-y+2/3, z+2/3'
'-y+1/3, -x+2/3, z+2/3'

loop_
_atom_site_label
_atom_site_type_symbol
_atom_site_fract_x
_atom_site_fract_y
_atom_site_fract_z
_atom_site_U_iso_or_equiv
_atom_site_adp_type
_atom_site_occupancy
_atom_site_site_symmetry_order
_atom_site_calc_flag
_atom_site_refinement_flags_posn
_atom_site_refinement_flags_adp
_atom_site_refinement_flags_occupancy
_atom_site_disorder_assembly
_atom_site_disorder_group
Zn01 Zn 0.97212(3) 0.48606(2) 0.45659(2) 0.0497(4) Uani 1 2 d S T P . .
O003 O 0.92739(14) 0.51201(15) 0.48610(14) 0.0778(11) Uani 1 1 d . . . . .
O004 O 0.97115(14) 0.53421(16) 0.55110(14) 0.0809(11) Uani 1 1 d . . . . .
O005 O 0.9425(3) 0.47124(13) 0.39595(19) 0.0955(18) Uani 1 2 d S T P . .
O6 O 0.76274(15) 0.5255(3) 0.4656(2) 0.117(2) Uani 1 2 d S TU P . .
S1 S 0.78598(6) 0.57197(13) 0.49264(9) 0.0993(8) Uani 1 2 d S TU P . .
N008 N 0.80486(17) 0.6097(3) 0.5874(3) 0.1030(11) Uani 1 2 d S TU P . .
C009 C 0.8306(2) 0.5688(3) 0.5291(2) 0.0961(11) Uani 1 1 d . U . . .
C00A C 0.8623(2) 0.5490(2) 0.51451(19) 0.0749(15) Uani 1 1 d . . . . .
H00A H 0.856414 0.533403 0.486483 0.090 Uiso 1 1 calc R U . . .
C00B C 0.8379(2) 0.5928(3) 0.5712(2) 0.0979(10) Uani 1 1 d . U . . .
C00C C 0.90223(19) 0.5520(2) 0.5406(2) 0.0770(16) Uani 1 1 d . . . . .
C00D C 0.9363(2) 0.5308(2) 0.5248(2) 0.0737(15) Uani 1 1 d . . . . .
C00E C 0.9113(2) 0.5775(3) 0.5812(2) 0.101(2) Uani 1 1 d . . . . .
H00E H 0.939486 0.580991 0.598687 0.121 Uiso 1 1 calc R U . . .
C00F C 0.8201(2) 0.6401(5) 0.6293(4) 0.1068(11) Uani 1 2 d S TU P . .
C00G C 0.8064(2) 0.6128(5) 0.6692(4) 0.1118(11) Uani 1 2 d S TU P . .
C00H C 0.8195(2) 0.6390(5) 0.7085(4) 0.1113(13) Uani 1 2 d S TU P . .
H00H H 0.810852 0.621698 0.735924 0.134 Uiso 1 2 calc R U P . .
C00I C 0.8808(2) 0.5974(3) 0.5964(2) 0.0978(12) Uani 1 1 d . U . . .
H00I H 0.888309 0.614437 0.623928 0.117 Uiso 1 1 calc R U . . .
O00J O 0.77968(15) 0.5594(3) 0.6637(3) 0.1187(12) Uani 1 2 d S TU P . .
O7 O 0.81194(17) 0.6239(3) 0.4716(3) 0.129(2) Uani 1 2 d S TU P . .
C10 C 0.7656(2) 0.5312(5) 0.7039(4) 0.1209(13) Uani 1 2 d S TU P . .
H10A H 0.746694 0.493388 0.697927 0.181 Uiso 1 2 calc R U P . .
H10B H 0.797395 0.540399 0.720639 0.181 Uiso 0.5 1 calc R U P . .
H10C H 0.743004 0.540399 0.720639 0.181 Uiso 0.5 1 calc R U P . .

loop_
_atom_site_aniso_label
_atom_site_aniso_U_11
_atom_site_aniso_U_22
_atom_site_aniso_U_33
_atom_site_aniso_U_23
_atom_site_aniso_U_13
_atom_site_aniso_U_12
Zn01 0.0471(5) 0.0526(4) 0.0477(6) -0.00015(15) -0.0003(3) 0.0235(2)
O003 0.072(2) 0.094(3) 0.082(3) -0.014(2) 0.004(2) 0.052(2)
O004 0.070(2) 0.104(3) 0.090(3) -0.011(2) 0.001(2) 0.059(2)
O005 0.105(4) 0.119(3) 0.058(4) -0.0074(16) -0.015(3) 0.053(2)
O6 0.104(3) 0.168(5) 0.101(4) -0.057(4) -0.0286(19) 0.084(2)
S1 0.0815(9) 0.158(2) 0.0841(17) -0.0268(16) -0.0134(8) 0.0789(11)
N008 0.0840(14) 0.147(2) 0.099(2) -0.0523(19) -0.0262(9) 0.0735(12)
C009 0.0787(15) 0.143(3) 0.096(2) -0.052(2) -0.0269(15) 0.0779(17)
C00A 0.068(3) 0.092(4) 0.067(4) -0.014(3) 0.002(3) 0.042(3)
C00B 0.0802(13) 0.145(2) 0.097(2) -0.0525(19) -0.0268(12) 0.0770(15)
C00C 0.060(3) 0.099(4) 0.084(4) -0.023(3) -0.006(3) 0.048(3)
C00D 0.060(3) 0.073(3) 0.093(5) 0.003(3) 0.013(3) 0.037(3)
C00E 0.074(4) 0.155(6) 0.102(5) -0.056(5) -0.029(3) 0.078(4)
C00F 0.0898(14) 0.148(2) 0.102(2) -0.051(2) -0.0255(10) 0.0739(12)
C00G 0.0975(15) 0.149(3) 0.106(2) -0.049(2) -0.0245(10) 0.0743(13)
C00H 0.0964(17) 0.149(3) 0.106(2) -0.049(2) -0.0246(11) 0.0743(13)
C00I 0.0801(15) 0.145(3) 0.096(2) -0.053(2) -0.0280(15) 0.0772(17)
O00J 0.1089(16) 0.150(3) 0.111(2) -0.046(2) -0.0231(11) 0.0751(13)
O7 0.114(3) 0.158(5) 0.130(5) 0.034(4) 0.017(2) 0.079(2)
C10 0.1125(18) 0.151(3) 0.112(3) -0.045(2) -0.0226(11) 0.0754(14)

loop_
_atom_type_symbol
_atom_type_description
_atom_type_scat_dispersion_real
_atom_type_scat_dispersion_imag
_atom_type_scat_source
C C 0.0033 0.0016 'International Tables Vol C Tables 4.2.6.8 and 6.1.1.4'
H H 0.0000 0.0000 'International Tables Vol C Tables 4.2.6.8 and 6.1.1.4'
N N 0.0061 0.0033 'International Tables Vol C Tables 4.2.6.8 and 6.1.1.4'
O O 0.0106 0.0060 'International Tables Vol C Tables 4.2.6.8 and 6.1.1.4'
S S 0.1246 0.1234 'International Tables Vol C Tables 4.2.6.8 and 6.1.1.4'
Zn Zn 0.2839 1.4301 'International Tables Vol C Tables 4.2.6.8 and 6.1.1.4'

loop_
_geom_angle_atom_site_label_1
_geom_angle_atom_site_label_2
_geom_angle_atom_site_label_3
_geom_angle
_geom_angle_site_symmetry_1
_geom_angle_site_symmetry_3
_geom_angle_publ_flag
O003 Zn01 Zn01 82.58(12) . 19_766 ?
O003 Zn01 Zn01 82.58(12) 23 19_766 ?
O003 Zn01 O003 88.6(2) 23 . ?
O003 Zn01 O004 87.61(17) . 5_766 ?
O003 Zn01 O004 87.62(17) 23 19_766 ?
O003 Zn01 O004 159.22(17) . 19_766 ?
O003 Zn01 O004 159.22(17) 23 5_766 ?
O004 Zn01 Zn01 76.67(12) 19_766 19_766 ?
O004 Zn01 Zn01 76.67(12) 5_766 19_766 ?
O004 Zn01 O004 88.7(2) 19_766 5_766 ?
O005 Zn01 Zn01 174.0(2) . 19_766 ?
O005 Zn01 O003 101.64(18) . . ?
O005 Zn01 O003 101.64(18) . 23 ?
O005 Zn01 O004 99.13(18) . 5_766 ?
O005 Zn01 O004 99.13(18) . 19_766 ?
C00D O003 Zn01 123.0(4) . . ?
C00D O004 Zn01 130.4(4) . 19_766 ?
O6 S1 C009 109.1(3) . . ?
O6 S1 C009 109.1(3) . 22_655 ?
O6 S1 O7 118.9(5) . . ?
C009 S1 C009 100.9(4) 22_655 . ?
O7 S1 C009 108.7(4) . 22_655 ?
O7 S1 C009 108.7(4) . . ?
C00B N008 C00B 123.2(7) 22_655 . ?
C00B N008 C00F 117.9(4) 22_655 . ?
C00B N008 C00F 117.9(4) . . ?
C00A C009 S1 119.1(5) . . ?
C00A C009 C00B 121.9(5) . . ?
C00B C009 S1 118.4(4) . . ?
C009 C00A H00A 119.7 . . ?
C00C C00A C009 120.5(5) . . ?
C00C C00A H00A 119.7 . . ?
N008 C00B C009 122.8(6) . . ?
N008 C00B C00I 121.0(6) . . ?
C00I C00B C009 116.2(5) . . ?
C00A C00C C00D 120.5(5) . . ?
C00A C00C C00E 118.2(5) . . ?
C00E C00C C00D 121.2(5) . . ?
O003 C00D C00C 116.4(5) . . ?
O004 C00D O003 127.3(5) . . ?
O004 C00D C00C 116.3(6) . . ?
C00C C00E H00E 118.8 . . ?
C00I C00E C00C 122.4(5) . . ?
C00I C00E H00E 118.8 . . ?
C00G C00F N008 119.3(11) . . ?
C00H C00F N008 115.5(11) 25_666 . ?
C00H C00F C00G 125.3(10) 25_666 . ?
C00H C00G C00F 121.4(11) . . ?
O00J C00G C00F 112.5(10) . . ?
O00J C00G C00H 126.1(13) . . ?
C00F C00H H00H 123.3 25_666 . ?
C00G C00H C00F 113.3(12) . 25_666 ?
C00G C00H H00H 123.3 . . ?
C00B C00I H00I 119.7 . . ?
C00E C00I C00B 120.6(6) . . ?
C00E C00I H00I 119.7 . . ?
C00G O00J C10 113.1(8) . . ?
O00J C10 H10A 109.5 . . ?
O00J C10 H10B 109.5 . . ?
O00J C10 H10C 109.5 . . ?
H10A C10 H10B 109.5 . . ?
H10A C10 H10C 109.5 . . ?
H10B C10 H10C 109.5 . . ?

loop_
_geom_bond_atom_site_label_1
_geom_bond_atom_site_label_2
_geom_bond_distance
_geom_bond_site_symmetry_2
_geom_bond_publ_flag
Zn01 Zn01 2.9889(14) 19_766 ?
Zn01 O003 2.014(3) 23 ?
Zn01 O003 2.014(3) . ?
Zn01 O004 2.027(3) 5_766 ?
Zn01 O004 2.027(3) 19_766 ?
Zn01 O005 1.988(6) . ?
O003 C00D 1.267(7) . ?
O004 C00D 1.257(7) . ?
O6 S1 1.431(7) . ?
S1 C009 1.746(6) 22_655 ?
S1 C009 1.746(6) . ?
S1 O7 1.457(8) . ?
N008 C00B 1.372(6) 22_655 ?
N008 C00B 1.372(6) . ?
N008 C00F 1.484(12) . ?
C009 C00A 1.382(7) . ?
C009 C00B 1.420(8) . ?
C00A H00A 0.9400 . ?
C00A C00C 1.373(7) . ?
C00B C00I 1.413(8) . ?
C00C C00D 1.486(7) . ?
C00C C00E 1.394(8) . ?
C00E H00E 0.9400 . ?
C00E C00I 1.364(7) . ?
C00F C00G 1.395(16) . ?
C00F C00H 1.374(14) 25_666 ?
C00G C00H 1.365(13) . ?
C00G O00J 1.358(12) . ?
C00H H00H 0.9400 . ?
C00I H00I 0.9400 . ?
O00J C10 1.413(13) . ?
C10 H10A 0.9700 . ?
C10 H10B 0.9700 . ?
C10 H10C 0.9700 . ?

loop_
_geom_torsion_atom_site_label_1
_geom_torsion_atom_site_label_2
_geom_torsion_atom_site_label_3
_geom_torsion_atom_site_label_4
_geom_torsion
_geom_torsion_site_symmetry_1
_geom_torsion_site_symmetry_2
_geom_torsion_site_symmetry_3
_geom_torsion_site_symmetry_4
_geom_torsion_publ_flag
Zn01 O003 C00D O004 -3.4(8) . . . . ?
Zn01 O003 C00D C00C 175.5(3) . . . . ?
Zn01 O004 C00D O003 1.8(9) 19_766 . . . ?
Zn01 O004 C00D C00C -177.1(4) 19_766 . . . ?
O6 S1 C009 C00A 39.2(7) . . . . ?
O6 S1 C009 C00B -148.6(6) . . . . ?
S1 C009 C00A C00C 171.9(5) . . . . ?
S1 C009 C00B N008 12.2(12) . . . . ?
S1 C009 C00B C00I -169.2(6) . . . . ?
N008 C00B C00I C00E 175.8(8) . . . . ?
N008 C00F C00G C00H 180.000(10) . . . . ?
N008 C00F C00G O00J 0.000(8) . . . . ?
C009 S1 C009 C00A 154.0(4) 22_655 . . . ?
C009 S1 C009 C00B -33.8(9) 22_655 . . . ?
C009 C00A C00C C00D -180.0(6) . . . . ?
C009 C00A C00C C00E -2.7(10) . . . . ?
C009 C00B C00I C00E -2.8(12) . . . . ?
C00A C009 C00B N008 -175.9(7) . . . . ?
C00A C009 C00B C00I 2.7(12) . . . . ?
C00A C00C C00D O003 2.4(8) . . . . ?
C00A C00C C00D O004 -178.6(5) . . . . ?
C00A C00C C00E C00I 2.6(11) . . . . ?
C00B N008 C00B C009 18.4(16) 22_655 . . . ?
C00B N008 C00B C00I -160.1(7) 22_655 . . . ?
C00B N008 C00F C00G 84.8(8) 22_655 . . . ?
C00B N008 C00F C00G -84.8(8) . . . . ?
C00B N008 C00F C00H 95.2(8) . . . 25_666 ?
C00B N008 C00F C00H -95.2(8) 22_655 . . 25_666 ?
C00B C009 C00A C00C 0.0(11) . . . . ?
C00C C00E C00I C00B 0.3(12) . . . . ?
C00D C00C C00E C00I 179.9(7) . . . . ?
C00E C00C C00D O003 -174.8(6) . . . . ?
C00E C00C C00D O004 4.2(9) . . . . ?
C00F N008 C00B C009 -172.6(9) . . . . ?
C00F N008 C00B C00I 8.9(14) . . . . ?
C00F C00G C00H C00F 0.007(7) . . . 25_666 ?
C00F C00G O00J C10 180.000(4) . . . . ?
C00H C00F C00G C00H -0.009(8) 25_666 . . . ?
C00H C00F C00G O00J 179.990(4) 25_666 . . . ?
C00H C00G O00J C10 0.000(8) . . . . ?
O00J C00G C00H C00F -179.993(8) . . . 25_666 ?
O7 S1 C009 C00A -91.9(7) . . . . ?
O7 S1 C009 C00B 80.3(7) . . . . ?

loop_
_platon_squeeze_void_nr
_platon_squeeze_void_average_x
_platon_squeeze_void_average_y
_platon_squeeze_void_average_z
_platon_squeeze_void_volume
_platon_squeeze_void_count_electrons
_platon_squeeze_void_content
1 -0.009 -0.014 -0.002 16147 1762 '45 C3H7NO'
